data_7028198
loop_
_publ_author_name
'Halcrow, Malcolm A.'
'Brechin, Euan K.'
'McInnes, Eric J. L.'
'Mabbs, Frank E.'
'Davies, John E.'

_publ_section_title
;
 Complex chemistry of
 2,2,6,6-tetramethyl-4-(2,2&#x2032;&#x2236;6&#x2032;,2&#x2033;-terpyridin-4&#x2032;-yloxy)piperidin-1-oxyl,
 a spin-labelled terpyridine&#x200A;&#x2021;
;
_journal_issue 15
_journal_name_full 'Journal of the Chemical Society, Dalton Transactions'
_journal_page_first 2477
_journal_paper_doi 10.1039/a803793k
_journal_year 1998
_chemical_formula_sum 'C51 H58.5 B2 F8 Mn N9.5 O4.25'
_chemical_formula_weight 1101.13
_chemical_name_systematic
;

Bis-[4-(2,2':6',2''-terpyrid-4'-yloxy)-2,2,6,6-tetramethyl-1-piperidinoxyl]

manganese(II) ditetrafluoroborate acetonitrile solvate.

;
_space_group_IT_number 2
_symmetry_cell_setting triclinic
_symmetry_space_group_name_Hall '-P 1'
_symmetry_space_group_name_H-M 'P -1'
_atom_sites_solution_hydrogens geom
_atom_sites_solution_primary direct
_atom_sites_solution_secondary difmap
_audit_creation_method SHELXL
_cell_angle_alpha 90.68(2)
_cell_angle_beta 93.29(2)
_cell_angle_gamma 114.110(10)
_cell_formula_units_Z 2
_cell_length_a 17.403(3)
_cell_length_b 18.906(4)
_cell_length_c 9.077(2)
_cell_measurement_reflns_used 25
_cell_measurement_temperature 293(2)
_cell_volume 2719.5(10)
_computing_cell_refinement 'Rigaku control software'
_computing_data_collection 'Rigaku control software'
_computing_data_reduction 'TEXSAN (Molecular Structure Corporation, 1995)'
_computing_molecular_graphics 'Siemens SHELXTL (Sheldrick, 1987)'
_computing_publication_material 'Siemens SHELXTL (Sheldrick, 1987)'
_computing_structure_refinement 'SHELXL-93 (Sheldrick, 1993)'
_computing_structure_solution 'SHELXS-86 (Sheldrick, 1990)'
_diffrn_ambient_temperature 150(2)
_diffrn_measurement_device 'Rigaku AFC7R'
_diffrn_measurement_method 'omega/2theta scans'
_diffrn_radiation_monochromator graphite
_diffrn_radiation_source 'fine-focus sealed tube'
_diffrn_radiation_type MoK\a
_diffrn_radiation_wavelength 0.71069
_diffrn_reflns_av_R_equivalents 0.0296
_diffrn_reflns_av_sigmaI/netI 0.0626
_diffrn_reflns_limit_h_max 19
_diffrn_reflns_limit_h_min 0
_diffrn_reflns_limit_k_max 19
_diffrn_reflns_limit_k_min -21
_diffrn_reflns_limit_l_max 10
_diffrn_reflns_limit_l_min -10
_diffrn_reflns_number 8834
_diffrn_reflns_theta_max 24.00
_diffrn_reflns_theta_min 2.50
_diffrn_standards_decay_% 3.2%
_diffrn_standards_interval_count 200
_diffrn_standards_number 3
_exptl_absorpt_coefficient_mu 0.323
_exptl_absorpt_correction_T_max 1.000
_exptl_absorpt_correction_T_min 0.917
_exptl_absorpt_correction_type semi-empirical
_exptl_crystal_colour yellow
_exptl_crystal_density_diffrn 1.342
_exptl_crystal_description block
_exptl_crystal_F_000 1140
_exptl_crystal_size_max 0.38
_exptl_crystal_size_mid 0.25
_exptl_crystal_size_min 0.12
_refine_diff_density_max 0.877
_refine_diff_density_min -0.426
_refine_diff_density_rms 0.078
_refine_ls_extinction_method none
_refine_ls_goodness_of_fit_all 1.052
_refine_ls_goodness_of_fit_obs 1.097
_refine_ls_hydrogen_treatment riding
_refine_ls_matrix_type full
_refine_ls_number_parameters 720
_refine_ls_number_reflns 8514
_refine_ls_number_restraints 0
_refine_ls_restrained_S_all 1.052
_refine_ls_restrained_S_obs 1.097
_refine_ls_R_factor_all 0.0923
_refine_ls_R_factor_obs 0.0640
_refine_ls_shift/esd_max -0.036
_refine_ls_shift/esd_mean 0.000
_refine_ls_structure_factor_coef Fsqd
_refine_ls_weighting_details 'w=1/[\s^2^(Fo^2^)+(0.0994P)^2^+3.2596P] where P=(Fo^2^+2Fc^2^)/3'
_refine_ls_weighting_scheme calc
_refine_ls_wR_factor_all 0.1912
_refine_ls_wR_factor_obs 0.1690
_reflns_number_observed 6266
_reflns_number_total 8514
_reflns_observed_criterion >2sigma(I)
_cod_data_source_file k803793sup1.cif
_cod_data_source_block mh288/mh9602
_cod_depositor_comments
;
The following automatic conversions were performed:

'_symmetry_cell_setting' value 'Triclinic' changed to 'triclinic'
according to /home/saulius/struct/CIF-dictionaries/cif_core.dic
dictionary named 'cif_core.dic' version 2.4.2 from 2011-04-26.

Automatic conversion script
Id: cif_fix_values 1891 2012-01-12 08:04:46Z andrius 

The following automatic conversions were performed:

'_refine_ls_weighting_scheme' value 'calc
w=1/[\s^2^(Fo^2^)+(0.0994P)^2^+3.2596P] where P=(Fo^2^+2Fc^2^)/3' was
changed to 'calc'. New tag '_refine_ls_weighting_details' was
created. The value of the new tag was set to
'w=1/[\s^2^(Fo^2^)+(0.0994P)^2^+3.2596P] where P=(Fo^2^+2Fc^2^)/3'.

Automatic conversion script
Id: cif_fix_values 3143 2015-03-26 13:38:13Z robertas 
;
_cod_original_sg_symbol_H-M P-1
_cod_original_formula_sum 'C51 H58.50 B2 F8 Mn N9.50 O4.25'
_cod_database_code 7028198

loop_
_symmetry_equiv_pos_as_xyz
'x, y, z'
'-x, -y, -z'

loop_
_atom_site_aniso_label
_atom_site_aniso_U_11
_atom_site_aniso_U_22
_atom_site_aniso_U_33
_atom_site_aniso_U_23
_atom_site_aniso_U_13
_atom_site_aniso_U_12
Mn1 0.0171(3) 0.0324(4) 0.0257(3) 0.0022(3) 0.0026(2) 0.0105(3)
N2 0.023(2) 0.029(2) 0.023(2) 0.0010(14) -0.0006(14) 0.012(2)
C3 0.022(2) 0.031(2) 0.026(2) 0.000(2) -0.005(2) 0.006(2)
C4 0.031(2) 0.029(2) 0.030(2) -0.004(2) -0.006(2) 0.007(2)
C5 0.033(3) 0.039(3) 0.045(3) -0.015(2) -0.007(2) 0.020(2)
C6 0.022(2) 0.036(3) 0.053(3) -0.015(2) -0.002(2) 0.012(2)
C7 0.018(2) 0.032(2) 0.030(2) -0.002(2) -0.004(2) 0.009(2)
N8 0.020(2) 0.029(2) 0.025(2) -0.0006(15) 0.0028(14) 0.0111(15)
C9 0.021(2) 0.027(2) 0.030(2) -0.003(2) 0.003(2) 0.010(2)
C10 0.023(2) 0.034(2) 0.035(2) -0.007(2) 0.004(2) 0.012(2)
C11 0.018(2) 0.035(2) 0.030(2) -0.002(2) 0.002(2) 0.007(2)
C12 0.025(2) 0.028(2) 0.033(2) -0.005(2) 0.004(2) 0.008(2)
C13 0.028(2) 0.028(2) 0.025(2) 0.001(2) 0.007(2) 0.014(2)
N14 0.029(2) 0.040(2) 0.025(2) 0.004(2) 0.0046(15) 0.020(2)
C15 0.029(2) 0.031(2) 0.028(2) 0.004(2) 0.007(2) 0.014(2)
C16 0.035(3) 0.034(3) 0.045(3) -0.006(2) 0.010(2) 0.011(2)
C17 0.053(3) 0.040(3) 0.051(3) -0.005(2) 0.021(3) 0.023(3)
C18 0.050(3) 0.055(3) 0.031(2) 0.004(2) 0.015(2) 0.038(3)
C19 0.035(3) 0.056(3) 0.028(2) 0.004(2) 0.005(2) 0.029(2)
O20 0.0173(15) 0.041(2) 0.046(2) -0.0208(15) 0.0025(13) 0.0050(13)
C21 0.023(2) 0.030(2) 0.038(3) -0.010(2) 0.001(2) 0.007(2)
C22 0.021(2) 0.034(2) 0.036(2) -0.011(2) 0.004(2) 0.005(2)
C23 0.022(2) 0.030(2) 0.034(2) -0.009(2) 0.001(2) 0.005(2)
N24 0.028(2) 0.037(2) 0.034(2) -0.005(2) -0.005(2) 0.009(2)
C25 0.033(2) 0.042(3) 0.034(2) 0.000(2) 0.006(2) 0.014(2)
C26 0.029(2) 0.030(2) 0.048(3) -0.001(2) 0.008(2) 0.011(2)
C27 0.025(2) 0.041(3) 0.056(3) -0.013(2) 0.005(2) 0.003(2)
C28 0.044(3) 0.031(3) 0.047(3) -0.003(2) 0.004(2) 0.010(2)
C29 0.046(3) 0.064(4) 0.050(3) 0.018(3) 0.006(3) 0.018(3)
C30 0.046(3) 0.053(3) 0.041(3) -0.008(2) 0.008(2) 0.022(3)
O31 0.041(2) 0.071(3) 0.046(2) -0.006(2) -0.009(2) 0.005(2)
N32 0.022(2) 0.028(2) 0.027(2) -0.0006(14) -0.0014(14) 0.0098(15)
C33 0.025(2) 0.031(2) 0.031(2) 0.003(2) -0.002(2) 0.008(2)
C34 0.031(2) 0.029(2) 0.031(2) 0.001(2) -0.008(2) 0.009(2)
C35 0.039(3) 0.032(2) 0.025(2) 0.007(2) 0.002(2) 0.011(2)
C36 0.025(2) 0.026(2) 0.029(2) 0.001(2) 0.002(2) 0.009(2)
C37 0.022(2) 0.026(2) 0.028(2) -0.001(2) 0.002(2) 0.012(2)
N38 0.021(2) 0.029(2) 0.023(2) -0.0010(14) 0.0009(14) 0.0113(15)
C39 0.025(2) 0.026(2) 0.021(2) -0.001(2) 0.004(2) 0.014(2)
C40 0.023(2) 0.026(2) 0.027(2) 0.001(2) 0.005(2) 0.011(2)
C41 0.021(2) 0.027(2) 0.030(2) -0.002(2) 0.003(2) 0.012(2)
C42 0.024(2) 0.035(2) 0.023(2) 0.000(2) 0.000(2) 0.017(2)
C43 0.022(2) 0.027(2) 0.023(2) -0.003(2) 0.002(2) 0.012(2)
N44 0.023(2) 0.033(2) 0.029(2) 0.004(2) 0.0052(15) 0.015(2)
C45 0.023(2) 0.032(2) 0.025(2) 0.002(2) 0.005(2) 0.017(2)
C46 0.027(2) 0.037(2) 0.026(2) 0.001(2) 0.004(2) 0.016(2)
C47 0.040(3) 0.039(3) 0.023(2) 0.007(2) 0.005(2) 0.023(2)
C48 0.041(3) 0.034(2) 0.033(2) 0.012(2) 0.014(2) 0.018(2)
C49 0.024(2) 0.037(3) 0.036(3) 0.009(2) 0.012(2) 0.013(2)
O50 0.0162(14) 0.036(2) 0.036(2) 0.0058(13) 0.0017(12) 0.0106(13)
C51 0.018(2) 0.029(2) 0.030(2) 0.000(2) 0.002(2) 0.008(2)
C52 0.018(2) 0.030(2) 0.036(2) -0.002(2) 0.006(2) 0.005(2)
C53 0.021(2) 0.026(2) 0.047(3) -0.001(2) 0.007(2) 0.007(2)
N54 0.021(2) 0.030(2) 0.056(3) 0.000(2) 0.005(2) 0.012(2)
C55 0.017(2) 0.031(2) 0.046(3) 0.005(2) 0.000(2) 0.006(2)
C56 0.020(2) 0.025(2) 0.037(2) 0.002(2) 0.002(2) 0.008(2)
C57 0.036(3) 0.035(3) 0.074(4) -0.013(3) 0.014(3) 0.013(2)
C58 0.037(3) 0.035(3) 0.052(3) 0.010(2) 0.004(2) 0.013(2)
C59 0.022(2) 0.048(3) 0.078(4) 0.015(3) 0.006(2) 0.012(2)
C60 0.041(3) 0.038(3) 0.054(3) 0.000(2) -0.014(2) 0.014(2)
O61 0.030(2) 0.044(2) 0.121(4) 0.007(2) 0.004(2) 0.026(2)
B62 0.053(4) 0.064(5) 0.029(3) -0.012(3) 0.006(3) -0.014(3)
F63 0.052(2) 0.048(2) 0.050(2) -0.0132(14) 0.0156(14) -0.0081(14)
F64 0.059(2) 0.104(3) 0.031(2) -0.007(2) 0.0105(14) 0.019(2)
F65 0.055(2) 0.130(4) 0.093(3) 0.029(3) -0.019(2) -0.015(2)
F66 0.117(3) 0.054(2) 0.058(2) -0.007(2) 0.043(2) -0.019(2)
B67 0.051(4) 0.047(4) 0.100(7) 0.024(4) -0.021(4) -0.001(3)
F68 0.046(2) 0.112(3) 0.096(3) -0.020(2) 0.000(2) 0.007(2)
F69 0.062(2) 0.086(3) 0.084(3) 0.013(2) 0.007(2) 0.010(2)
F70 0.065(3) 0.212(8) 0.036(3) 0.025(4) 0.001(2) -0.016(4)
F71 0.046(3) 0.046(4) 0.193(9) 0.029(5) 0.010(4) 0.014(3)
C75 0.045(3) 0.071(4) 0.068(4) -0.006(3) 0.015(3) 0.015(3)
C76 0.051(3) 0.066(4) 0.043(3) 0.005(3) -0.001(3) 0.029(3)
N77 0.059(3) 0.120(5) 0.059(3) 0.020(3) 0.024(3) 0.040(3)
C78 0.177(21) 0.042(9) 0.238(26) 0.078(12) -0.131(21) -0.030(10)
C79 0.037(8) 0.164(18) 0.159(18) 0.109(16) 0.000(9) 0.029(10)
N80 0.086(9) 0.168(14) 0.056(7) -0.030(8) -0.017(6) 0.089(10)

loop_
_atom_site_label
_atom_site_type_symbol
_atom_site_fract_x
_atom_site_fract_y
_atom_site_fract_z
_atom_site_U_iso_or_equiv
_atom_site_thermal_displace_type
_atom_site_occupancy
_atom_site_calc_flag
_atom_site_refinement_flags
Mn1 Mn 0.20260(4) 0.27072(4) 0.04224(7) 0.0249(2) Uani 1 d .
N2 N 0.1527(2) 0.3507(2) 0.1412(4) 0.0245(7) Uani 1 d .
C3 C 0.2019(3) 0.4209(2) 0.2036(4) 0.0282(9) Uani 1 d .
H3 H 0.2600(3) 0.4395(2) 0.1976(4) 0.034 Uiso 1 calc R
C4 C 0.1698(3) 0.4661(3) 0.2758(5) 0.0324(10) Uani 1 d .
H4 H 0.2055(3) 0.5143(3) 0.3179(5) 0.039 Uiso 1 calc R
C5 C 0.0844(3) 0.4388(3) 0.2843(5) 0.0376(11) Uani 1 d .
H5 H 0.0614(3) 0.4684(3) 0.3328(5) 0.045 Uiso 1 calc R
C6 C 0.0325(3) 0.3673(3) 0.2210(5) 0.0370(11) Uani 1 d .
H6 H -0.0257(3) 0.3481(3) 0.2265(5) 0.044 Uiso 1 calc R
C7 C 0.0684(2) 0.3243(2) 0.1486(5) 0.0274(9) Uani 1 d .
N8 N 0.0646(2) 0.2124(2) 0.0204(4) 0.0247(7) Uani 1 d .
C9 C 0.0182(2) 0.2472(2) 0.0756(4) 0.0262(9) Uani 1 d .
C10 C -0.0691(3) 0.2136(2) 0.0595(5) 0.0303(10) Uani 1 d .
H10 H -0.1005(3) 0.2380(2) 0.0993(5) 0.036 Uiso 1 calc R
C11 C -0.1087(2) 0.1427(2) -0.0177(5) 0.0291(9) Uani 1 d .
C12 C -0.0607(3) 0.1073(2) -0.0756(5) 0.0295(9) Uani 1 d .
H12 H -0.0862(3) 0.0604(2) -0.1293(5) 0.035 Uiso 1 calc R
C13 C 0.0257(3) 0.1435(2) -0.0519(4) 0.0257(9) Uani 1 d .
N14 N 0.1672(2) 0.1526(2) -0.0635(4) 0.0292(8) Uani 1 d .
C15 C 0.0844(3) 0.1099(2) -0.1029(4) 0.0284(9) Uani 1 d .
C16 C 0.0581(3) 0.0396(3) -0.1806(5) 0.0389(11) Uani 1 d .
H16 H 0.0013(3) 0.0113(3) -0.2083(5) 0.047 Uiso 1 calc R
C17 C 0.1169(3) 0.0119(3) -0.2169(6) 0.0463(13) Uani 1 d .
H17 H 0.1000(3) -0.0354(3) -0.2688(6) 0.056 Uiso 1 calc R
C18 C 0.2008(3) 0.0548(3) -0.1755(5) 0.0395(12) Uani 1 d .
H18 H 0.2414(3) 0.0368(3) -0.1973(5) 0.047 Uiso 1 calc R
C19 C 0.2232(3) 0.1246(3) -0.1016(5) 0.0361(11) Uani 1 d .
H19 H 0.2802(3) 0.1541(3) -0.0764(5) 0.043 Uiso 1 calc R
O20 O -0.1941(2) 0.1128(2) -0.0251(3) 0.0374(8) Uani 1 d .
C21 C -0.2426(3) 0.0545(2) -0.1389(5) 0.0315(10) Uani 1 d .
H21 H -0.2228(3) 0.0129(2) -0.1426(5) 0.038 Uiso 1 calc R
C22 C -0.3323(2) 0.0237(3) -0.0960(5) 0.0325(10) Uani 1 d .
H22A H -0.3488(2) 0.0666(3) -0.0862(5) 0.039 Uiso 1 calc R
H22B H -0.3354(2) 0.0007(3) -0.0004(5) 0.039 Uiso 1 calc R
C23 C -0.3949(3) -0.0370(2) -0.2078(5) 0.0312(10) Uani 1 d .
N24 N -0.3774(2) -0.0090(2) -0.3600(4) 0.0347(9) Uani 1 d .
C25 C -0.2912(3) 0.0361(3) -0.4104(5) 0.0364(11) Uani 1 d .
C26 C -0.2366(3) 0.0918(3) -0.2870(5) 0.0358(11) Uani 1 d .
H26A H -0.1783(3) 0.1127(3) -0.3126(5) 0.043 Uiso 1 calc R
H26B H -0.2532(3) 0.1347(3) -0.2786(5) 0.043 Uiso 1 calc R
C27 C -0.4837(3) -0.0448(3) -0.1816(6) 0.0442(12) Uani 1 d .
H27A H -0.5236(4) -0.0827(15) -0.2507(25) 0.066 Uiso 1 calc R
H27B H -0.4868(7) 0.0044(6) -0.1949(37) 0.066 Uiso 1 calc R
H27C H -0.4968(8) -0.0608(19) -0.0827(14) 0.066 Uiso 1 calc R
C28 C -0.3909(3) -0.1157(3) -0.1959(6) 0.0426(12) Uani 1 d .
H28A H -0.4258(17) -0.1499(7) -0.2752(22) 0.064 Uiso 1 calc R
H28B H -0.4108(20) -0.1372(9) -0.1031(17) 0.064 Uiso 1 calc R
H28C H -0.3337(5) -0.1097(4) -0.2021(38) 0.064 Uiso 1 calc R
C29 C -0.3006(3) 0.0810(3) -0.5441(6) 0.0545(14) Uani 1 d .
H29A H -0.2459(4) 0.1111(18) -0.5784(27) 0.082 Uiso 1 calc R
H29B H -0.3264(23) 0.1149(17) -0.5164(12) 0.082 Uiso 1 calc R
H29C H -0.3352(20) 0.0452(3) -0.6214(16) 0.082 Uiso 1 calc R
C30 C -0.2529(3) -0.0202(3) -0.4572(6) 0.0456(12) Uani 1 d .
H30A H -0.2405(20) -0.0440(15) -0.3715(7) 0.068 Uiso 1 calc R
H30B H -0.2019(12) 0.0077(5) -0.5050(34) 0.068 Uiso 1 calc R
H30C H -0.2925(9) -0.0596(12) -0.5243(30) 0.068 Uiso 1 calc R
O31 O -0.4338(2) -0.0489(2) -0.4609(4) 0.0589(10) Uani 1 d .
N32 N 0.2389(2) 0.3297(2) -0.1741(4) 0.0261(8) Uani 1 d .
C33 C 0.1835(3) 0.3243(2) -0.2871(5) 0.0298(10) Uani 1 d .
H33 H 0.1269(3) 0.2923(2) -0.2792(5) 0.036 Uiso 1 calc R
C34 C 0.2072(3) 0.3642(2) -0.4148(5) 0.0317(10) Uani 1 d .
H34 H 0.1673(3) 0.3593(2) -0.4912(5) 0.038 Uiso 1 calc R
C35 C 0.2911(3) 0.4113(3) -0.4269(5) 0.0330(10) Uani 1 d .
H35 H 0.3086(3) 0.4393(3) -0.5113(5) 0.040 Uiso 1 calc R
C36 C 0.3491(3) 0.4164(2) -0.3113(4) 0.0274(9) Uani 1 d .
H36 H 0.4061(3) 0.4476(2) -0.3176(4) 0.033 Uiso 1 calc R
C37 C 0.3211(2) 0.3746(2) -0.1867(4) 0.0245(9) Uani 1 d .
N38 N 0.3400(2) 0.3341(2) 0.0560(4) 0.0241(7) Uani 1 d .
C39 C 0.3791(2) 0.3746(2) -0.0600(4) 0.0228(9) Uani 1 d .
C40 C 0.4652(2) 0.4089(2) -0.0615(4) 0.0249(9) Uani 1 d .
H40 H 0.4909(2) 0.4374(2) -0.1413(4) 0.030 Uiso 1 calc R
C41 C 0.5135(2) 0.4001(2) 0.0588(4) 0.0250(9) Uani 1 d .
C42 C 0.4738(2) 0.3592(2) 0.1791(4) 0.0257(9) Uani 1 d .
H42 H 0.5050(2) 0.3535(2) 0.2612(4) 0.031 Uiso 1 calc R
C43 C 0.3864(2) 0.3273(2) 0.1727(4) 0.0232(9) Uani 1 d .
N44 N 0.2529(2) 0.2462(2) 0.2604(4) 0.0270(8) Uani 1 d .
C45 C 0.3369(2) 0.2820(2) 0.2945(4) 0.0247(9) Uani 1 d .
C46 C 0.3728(3) 0.2763(2) 0.4302(4) 0.0290(9) Uani 1 d .
H46 H 0.4308(3) 0.3016(2) 0.4508(4) 0.035 Uiso 1 calc R
C47 C 0.3217(3) 0.2326(3) 0.5355(5) 0.0319(10) Uani 1 d .
H47 H 0.3450(3) 0.2282(3) 0.6280(5) 0.038 Uiso 1 calc R
C48 C 0.2360(3) 0.1954(3) 0.5027(5) 0.0345(10) Uani 1 d .
H48 H 0.2005(3) 0.1655(3) 0.5721(5) 0.041 Uiso 1 calc R
C49 C 0.2039(3) 0.2035(3) 0.3650(5) 0.0317(10) Uani 1 d .
H49 H 0.1460(3) 0.1786(3) 0.3428(5) 0.038 Uiso 1 calc R
O50 O 0.5978(2) 0.4336(2) 0.0485(3) 0.0294(7) Uani 1 d .
C51 C 0.6506(2) 0.4040(2) 0.1329(5) 0.0258(9) Uani 1 d .
H51 H 0.6425(2) 0.4053(2) 0.2387(5) 0.031 Uiso 1 calc R
C52 C 0.6328(2) 0.3225(2) 0.0771(5) 0.0298(10) Uani 1 d .
H52A H 0.6398(2) 0.3231(2) -0.0282(5) 0.036 Uiso 1 calc R
H52B H 0.5746(2) 0.2889(2) 0.0920(5) 0.036 Uiso 1 calc R
C53 C 0.6905(3) 0.2892(2) 0.1541(5) 0.0321(10) Uani 1 d .
N54 N 0.7796(2) 0.3483(2) 0.1602(4) 0.0350(9) Uani 1 d .
C55 C 0.8054(3) 0.4335(3) 0.1786(5) 0.0323(10) Uani 1 d .
C56 C 0.7399(2) 0.4564(2) 0.1008(5) 0.0277(9) Uani 1 d .
H56A H 0.7510(2) 0.5092(2) 0.1315(5) 0.033 Uiso 1 calc R
H56B H 0.7452(2) 0.4552(2) -0.0049(5) 0.033 Uiso 1 calc R
C57 C 0.6863(3) 0.2188(3) 0.0641(6) 0.0486(13) Uani 1 d .
H57A H 0.6287(4) 0.1820(10) 0.0492(35) 0.073 Uiso 1 calc R
H57B H 0.7188(19) 0.1953(12) 0.1164(19) 0.073 Uiso 1 calc R
H57C H 0.7089(21) 0.2350(4) -0.0298(16) 0.073 Uiso 1 calc R
C58 C 0.6657(3) 0.2658(3) 0.3108(5) 0.0417(12) Uani 1 d .
H58A H 0.6109(9) 0.2236(13) 0.3067(6) 0.063 Uiso 1 calc R
H58B H 0.6644(20) 0.3092(6) 0.3649(12) 0.063 Uiso 1 calc R
H58C H 0.7062(12) 0.2499(18) 0.3593(13) 0.063 Uiso 1 calc R
C59 C 0.8890(3) 0.4734(3) 0.1052(7) 0.0497(13) Uani 1 d .
H59A H 0.9036(12) 0.5282(4) 0.1034(36) 0.075 Uiso 1 calc R
H59B H 0.8829(7) 0.4528(15) 0.0061(15) 0.075 Uiso 1 calc R
H59C H 0.9326(6) 0.4644(18) 0.1604(23) 0.075 Uiso 1 calc R
C60 C 0.8184(3) 0.4558(3) 0.3434(6) 0.0457(12) Uani 1 d .
H60A H 0.7648(4) 0.4358(17) 0.3865(10) 0.069 Uiso 1 calc R
H60B H 0.8440(20) 0.5113(3) 0.3565(6) 0.069 Uiso 1 calc R
H60C H 0.8544(18) 0.4345(17) 0.3908(9) 0.069 Uiso 1 calc R
O61 O 0.8354(2) 0.3230(2) 0.1991(5) 0.0618(11) Uani 1 d .
B62 B 0.4074(4) 0.6044(4) -0.6342(7) 0.061(2) Uani 1 d .
F63 F 0.4806(2) 0.6609(2) -0.6816(3) 0.0593(9) Uani 1 d .
F64 F 0.4081(2) 0.6095(2) -0.4838(3) 0.0692(10) Uani 1 d .
F65 F 0.3386(2) 0.6184(3) -0.6927(5) 0.110(2) Uani 1 d .
F66 F 0.3980(3) 0.5319(2) -0.6829(4) 0.0923(14) Uani 1 d .
B67 B -0.0121(5) 0.1713(4) -0.5106(10) 0.074(2) Uani 1 d .
F68 F -0.0919(2) 0.1502(3) -0.5766(5) 0.0933(13) Uani 1 d .
F69 F 0.0432(2) 0.2349(2) -0.5683(4) 0.0838(11) Uani 1 d .
F70 F -0.0149(3) 0.1940(5) -0.3614(5) 0.128(3) Uani 0.75 d P
F71 F 0.0184(4) 0.1127(3) -0.5360(12) 0.096(3) Uani 0.60 d P
F72 F -0.0466(11) 0.1025(10) -0.4380(19) 0.090(5) Uiso 0.25 d P
F73 F 0.0338(21) 0.1508(20) -0.4158(38) 0.131(10) Uiso 0.20 d P
F74 F 0.0099(14) 0.1383(14) -0.6486(27) 0.094(6) Uiso 0.20 d P
C75 C 0.4481(4) 0.8183(4) -0.6682(7) 0.064(2) Uani 1 d .
H75A H 0.4492(14) 0.7819(19) -0.5963(32) 0.095 Uiso 1 calc R
H75B H 0.3984(4) 0.7947(23) -0.7338(9) 0.095 Uiso 1 calc R
H75C H 0.4474(14) 0.8633(5) -0.6189(38) 0.095 Uiso 1 calc R
C76 C 0.5226(4) 0.8412(3) -0.7522(6) 0.0517(14) Uani 1 d .
N77 N 0.5803(3) 0.8592(4) -0.8170(6) 0.077(2) Uani 1 d .
C78 C 0.8466(14) 0.3146(8) 0.6873(27) 0.182(15) Uani 0.50 d P
H78A H 0.8162(86) 0.3467(85) 0.6723(206) 0.274 Uiso 0.50 calc PR
H78B H 0.8645(16) 0.3171(132) 0.7900(36) 0.274 Uiso 0.50 calc PR
H78C H 0.8105(75) 0.2620(46) 0.6574(185) 0.274 Uiso 0.50 calc PR
C79 C 0.9189(9) 0.3415(14) 0.6012(23) 0.123(9) Uani 0.50 d P
N80 N 0.9672(9) 0.4129(10) 0.5896(12) 0.093(4) Uani 0.50 d P
O81 O 0.0654(19) 0.0396(18) 0.4458(34) 0.143(10) Uiso 0.25 d P

loop_
_atom_type_symbol
_atom_type_description
_atom_type_scat_dispersion_real
_atom_type_scat_dispersion_imag
_atom_type_scat_source
C C 0.0033 0.0016 'International Tables Vol C Tables 4.2.6.8 and 6.1.1.4'
H H 0.0000 0.0000 'International Tables Vol C Tables 4.2.6.8 and 6.1.1.4'
N N 0.0061 0.0033 'International Tables Vol C Tables 4.2.6.8 and 6.1.1.4'
O O 0.0106 0.0060 'International Tables Vol C Tables 4.2.6.8 and 6.1.1.4'
Mn Mn 0.3368 0.7283 'International Tables Vol C Tables 4.2.6.8 and 6.1.1.4'
B B 0.0013 0.0007 'International Tables Vol C Tables 4.2.6.8 and 6.1.1.4'
F F 0.0171 0.0103 'International Tables Vol C Tables 4.2.6.8 and 6.1.1.4'

loop_
_geom_angle_atom_site_label_1
_geom_angle_atom_site_label_2
_geom_angle_atom_site_label_3
_geom_angle
N38 Mn1 N8 176.74(13)
N38 Mn1 N2 105.88(12)
N8 Mn1 N2 72.60(12)
N38 Mn1 N14 109.39(12)
N8 Mn1 N14 72.19(12)
N2 Mn1 N14 144.73(12)
N38 Mn1 N44 72.21(12)
N8 Mn1 N44 110.63(12)
N2 Mn1 N44 94.16(12)
N14 Mn1 N44 96.32(12)
N38 Mn1 N32 72.43(12)
N8 Mn1 N32 104.80(12)
N2 Mn1 N32 98.29(12)
N14 Mn1 N32 92.40(12)
N44 Mn1 N32 144.51(12)
C3 N2 C7 118.4(3)
C3 N2 Mn1 123.9(3)
C7 N2 Mn1 117.5(3)
N2 C3 C4 122.8(4)
C5 C4 C3 118.7(4)
C4 C5 C6 119.9(4)
C5 C6 C7 119.0(4)
N2 C7 C6 121.3(4)
N2 C7 C9 115.5(3)
C6 C7 C9 123.2(4)
C13 N8 C9 119.4(3)
C13 N8 Mn1 120.7(3)
C9 N8 Mn1 119.8(3)
N8 C9 C10 121.7(4)
N8 C9 C7 114.3(3)
C10 C9 C7 123.9(4)
C9 C10 C11 118.4(4)
O20 C11 C12 125.4(4)
O20 C11 C10 114.8(4)
C12 C11 C10 119.8(4)
C13 C12 C11 118.3(4)
N8 C13 C12 122.4(4)
N8 C13 C15 114.0(3)
C12 C13 C15 123.6(4)
C19 N14 C15 118.1(4)
C19 N14 Mn1 124.2(3)
C15 N14 Mn1 117.4(3)
N14 C15 C16 121.0(4)
N14 C15 C13 115.0(4)
C16 C15 C13 123.9(4)
C17 C16 C15 119.6(5)
C18 C17 C16 119.3(4)
C19 C18 C17 118.6(4)
N14 C19 C18 123.4(4)
C11 O20 C21 120.1(3)
O20 C21 C22 105.4(3)
O20 C21 C26 109.9(3)
C22 C21 C26 109.4(4)
C21 C22 C23 113.3(3)
N24 C23 C28 109.8(4)
N24 C23 C27 106.8(4)
C28 C23 C27 109.8(4)
N24 C23 C22 109.4(3)
C28 C23 C22 112.4(4)
C27 C23 C22 108.6(3)
O31 N24 C23 114.9(3)
O31 N24 C25 115.9(4)
C23 N24 C25 124.3(3)
N24 C25 C26 109.6(4)
N24 C25 C29 107.6(4)
C26 C25 C29 110.2(4)
N24 C25 C30 109.2(4)
C26 C25 C30 111.1(4)
C29 C25 C30 109.1(4)
C21 C26 C25 113.3(4)
C33 N32 C37 118.8(4)
C33 N32 Mn1 124.0(3)
C37 N32 Mn1 117.2(3)
N32 C33 C34 122.6(4)
C35 C34 C33 118.8(4)
C34 C35 C36 119.1(4)
C37 C36 C35 119.2(4)
N32 C37 C36 121.6(4)
N32 C37 C39 115.6(3)
C36 C37 C39 122.8(4)
C43 N38 C39 119.3(3)
C43 N38 Mn1 120.3(3)
C39 N38 Mn1 120.1(3)
N38 C39 C40 121.9(4)
N38 C39 C37 114.5(3)
C40 C39 C37 123.5(4)
C39 C40 C41 118.7(4)
O50 C41 C42 124.7(4)
O50 C41 C40 115.6(4)
C42 C41 C40 119.7(4)
C43 C42 C41 117.9(4)
N38 C43 C42 122.4(4)
N38 C43 C45 114.8(3)
C42 C43 C45 122.7(4)
C45 N44 C49 117.7(3)
C45 N44 Mn1 117.8(3)
C49 N44 Mn1 124.2(3)
N44 C45 C46 122.3(4)
N44 C45 C43 114.3(3)
C46 C45 C43 123.5(4)
C45 C46 C47 119.1(4)
C48 C47 C46 119.5(4)
C49 C48 C47 118.5(4)
N44 C49 C48 122.9(4)
C41 O50 C51 119.3(3)
O50 C51 C56 105.1(3)
O50 C51 C52 109.9(3)
C56 C51 C52 108.2(3)
C51 C52 C53 113.0(3)
N54 C53 C57 107.5(3)
N54 C53 C58 109.3(4)
C57 C53 C58 109.7(4)
N54 C53 C52 109.3(3)
C57 C53 C52 109.4(4)
C58 C53 C52 111.6(4)
O61 N54 C55 116.5(3)
O61 N54 C53 115.1(3)
C55 N54 C53 124.6(3)
N54 C55 C56 110.2(3)
N54 C55 C60 108.9(4)
C56 C55 C60 112.0(4)
N54 C55 C59 107.3(4)
C56 C55 C59 108.6(4)
C60 C55 C59 109.8(4)
C51 C56 C55 113.0(3)
F64 B62 F66 111.5(6)
F64 B62 F63 109.8(4)
F66 B62 F63 110.6(5)
F64 B62 F65 107.5(6)
F66 B62 F65 109.0(5)
F63 B62 F65 108.4(6)
F73 B67 F69 104.2(16)
F73 B67 F68 144.3(16)
F69 B67 F68 111.3(6)
F73 B67 F72 58.8(16)
F69 B67 F72 162.1(10)
F68 B67 F72 85.5(9)
F73 B67 F70 66.1(16)
F69 B67 F70 104.6(6)
F68 B67 F70 106.6(7)
F72 B67 F70 75.0(9)
F73 B67 F71 54.2(15)
F69 B67 F71 105.3(7)
F68 B67 F71 111.1(7)
F72 B67 F71 61.1(8)
F70 B67 F71 117.8(7)
F73 B67 F74 96.6(19)
F69 B67 F74 77.9(11)
F68 B67 F74 87.8(10)
F72 B67 F74 97.3(13)
F70 B67 F74 162.7(12)
F71 B67 F74 46.2(9)
B67 F70 F73 53.1(13)
B67 F70 F72 51.4(7)
F73 F70 F72 48.2(14)
F74 F71 F73 122.7(20)
F74 F71 B67 71.3(12)
F73 F71 B67 57.8(15)
F74 F71 F72 114.4(14)
F73 F71 F72 58.6(17)
B67 F71 F72 57.8(8)
F73 F72 B67 57.7(16)
F73 F72 F71 53.9(17)
B67 F72 F71 61.1(9)
F73 F72 F70 57.3(17)
B67 F72 F70 53.6(7)
F71 F72 F70 101.9(11)
F71 F73 B67 67.9(18)
F71 F73 F72 67.5(19)
B67 F73 F72 63.5(17)
F71 F73 F70 125.6(25)
B67 F73 F70 60.7(15)
F72 F73 F70 74.5(19)
F71 F74 B67 62.6(12)
N77 C76 C75 179.6(5)
N80 C79 C78 123.8(23)

loop_
_geom_bond_atom_site_label_1
_geom_bond_atom_site_label_2
_geom_bond_distance
Mn1 N38 2.188(3)
Mn1 N8 2.191(3)
Mn1 N2 2.231(3)
Mn1 N14 2.246(4)
Mn1 N44 2.249(3)
Mn1 N32 2.263(3)
N2 C3 1.346(5)
N2 C7 1.349(5)
C3 C4 1.375(6)
C4 C5 1.368(6)
C5 C6 1.378(6)
C6 C7 1.391(6)
C7 C9 1.482(6)
N8 C13 1.340(5)
N8 C9 1.344(5)
C9 C10 1.384(6)
C10 C11 1.390(6)
C11 O20 1.353(5)
C11 C12 1.385(6)
C12 C13 1.376(6)
C13 C15 1.496(6)
N14 C19 1.344(5)
N14 C15 1.357(5)
C15 C16 1.385(6)
C16 C17 1.379(7)
C17 C18 1.376(7)
C18 C19 1.368(7)
O20 C21 1.451(5)
C21 C22 1.503(6)
C21 C26 1.515(6)
C22 C23 1.536(6)
C23 N24 1.489(6)
C23 C28 1.522(6)
C23 C27 1.526(6)
N24 O31 1.284(5)
N24 C25 1.493(6)
C25 C26 1.516(6)
C25 C29 1.528(7)
C25 C30 1.537(7)
N32 C33 1.340(5)
N32 C37 1.345(5)
C33 C34 1.380(6)
C34 C35 1.376(6)
C35 C36 1.388(6)
C36 C37 1.383(6)
C37 C39 1.485(5)
N38 C43 1.334(5)
N38 C39 1.354(5)
C39 C40 1.370(6)
C40 C41 1.393(6)
C41 O50 1.350(5)
C41 C42 1.392(6)
C42 C43 1.387(5)
C43 C45 1.493(6)
N44 C45 1.351(5)
N44 C49 1.352(5)
C45 C46 1.375(6)
C46 C47 1.380(6)
C47 C48 1.378(6)
C48 C49 1.376(6)
O50 C51 1.447(5)
C51 C56 1.509(5)
C51 C52 1.516(6)
C52 C53 1.530(6)
C53 N54 1.493(5)
C53 C57 1.527(6)
C53 C58 1.528(7)
N54 O61 1.281(5)
N54 C55 1.488(6)
C55 C56 1.518(6)
C55 C60 1.529(7)
C55 C59 1.535(6)
B62 F64 1.367(7)
B62 F66 1.375(8)
B62 F63 1.382(7)
B62 F65 1.406(9)
B67 F73 1.31(3)
B67 F69 1.331(8)
B67 F68 1.376(8)
B67 F72 1.38(2)
B67 F70 1.425(11)
B67 F71 1.431(11)
B67 F74 1.53(2)
F70 F73 1.49(3)
F70 F72 1.71(2)
F71 F74 1.16(2)
F71 F73 1.25(3)
F71 F72 1.43(2)
F72 F73 1.32(3)
C75 C76 1.454(8)
C76 N77 1.124(7)
C78 C79 1.43(3)
C79 N80 1.27(2)
